data_2218410
loop_
_publ_author_name
'Odaba\,so\(glu, Mustafa'
'\"Ozkan, Hamdi'
'Y\?ild\?ir\?ir, Y\?ilmaz'
'B\"uy\"ukg\"ung\"or, Orhan'

_publ_section_title 2,5-Dimethyl-3-(3-methylthiophen-2-yl)perhydropyrrolo[3,4-<i>d</i>]isoxazole-4,6-dione
_journal_coeditor_code GW2041
_journal_issue 6
_journal_name_full 'Acta Crystallographica Section E'
_journal_page_first o1102
_journal_page_last o1103
_journal_paper_doi 10.1107/S1600536808012993
_journal_volume 64
_journal_year 2008
_chemical_formula_iupac 'C12 H14 N2 O3 S'
_chemical_formula_moiety 'C12 H14 N2 O3 S'
_chemical_formula_sum 'C12 H14 N2 O3 S'
_chemical_formula_weight 266.31
_chemical_name_systematic
;
2,5-Dimethyl-3-(3-methylthiophen-2-yl)perhydropyrrolo[3,4-<i>d</i>]isoxazole-
4,6-dione
;
_space_group_IT_number 33
_symmetry_cell_setting orthorhombic
_symmetry_space_group_name_Hall 'P 2c -2n'
_symmetry_space_group_name_H-M 'P n a 21'
_atom_sites_solution_hydrogens geom
_atom_sites_solution_primary direct
_atom_sites_solution_secondary difmap
_audit_creation_method SHELXL-97
_cell_angle_alpha 90.00
_cell_angle_beta 90.00
_cell_angle_gamma 90.00
_cell_formula_units_Z 4
_cell_length_a 12.0318(10)
_cell_length_b 14.6759(9)
_cell_length_c 7.2635(4)
_cell_measurement_reflns_used 12725
_cell_measurement_temperature 296(2)
_cell_measurement_theta_max 28.03
_cell_measurement_theta_min 1.69
_cell_volume 1282.57(15)
_computing_cell_refinement 'X-AREA (Stoe & Cie, 2002)'
_computing_data_collection 'X-AREA (Stoe & Cie, 2002)'
_computing_data_reduction 'X-RED32 (Stoe & Cie, 2002)'
_computing_molecular_graphics 'ORTEP-3 for Windows (Farrugia, 1997)'
_computing_publication_material 'WinGX (Farrugia, 1999)'
_computing_structure_refinement 'SHELXL97 (Sheldrick, 2008)'
_computing_structure_solution 'SHELXS97 (Sheldrick, 2008)'
_diffrn_ambient_temperature 296
_diffrn_detector_area_resol_mean 6.67
_diffrn_measured_fraction_theta_full 1.000
_diffrn_measured_fraction_theta_max 1.000
_diffrn_measurement_device_type 'STOE IPDS2'
_diffrn_measurement_method 'w-scan rotation method'
_diffrn_radiation_monochromator 'plane graphite'
_diffrn_radiation_type MoK\a
_diffrn_radiation_wavelength 0.71073
_diffrn_reflns_av_R_equivalents 0.0576
_diffrn_reflns_av_sigmaI/netI 0.0346
_diffrn_reflns_limit_h_max 14
_diffrn_reflns_limit_h_min -14
_diffrn_reflns_limit_k_max 18
_diffrn_reflns_limit_k_min -18
_diffrn_reflns_limit_l_max 8
_diffrn_reflns_limit_l_min -8
_diffrn_reflns_number 12725
_diffrn_reflns_theta_full 25.99
_diffrn_reflns_theta_max 25.99
_diffrn_reflns_theta_min 2.19
_diffrn_standards_decay_% <2
_diffrn_standards_number 0
_exptl_absorpt_coefficient_mu 0.254
_exptl_absorpt_correction_T_max 0.9294
_exptl_absorpt_correction_T_min 0.8950
_exptl_absorpt_correction_type integration
_exptl_absorpt_process_details '(X-RED32; Stoe & Cie, 2002)'
_exptl_crystal_colour colorless
_exptl_crystal_density_diffrn 1.379
_exptl_crystal_density_method 'not measured'
_exptl_crystal_description block
_exptl_crystal_F_000 560
_exptl_crystal_size_max 0.520
_exptl_crystal_size_mid 0.477
_exptl_crystal_size_min 0.430
_refine_diff_density_max 0.185
_refine_diff_density_min -0.157
_refine_ls_abs_structure_details 'Flack (1983), 1151 Friedel pairs'
_refine_ls_abs_structure_Flack 0.01(9)
_refine_ls_extinction_method none
_refine_ls_goodness_of_fit_ref 1.083
_refine_ls_hydrogen_treatment mixed
_refine_ls_matrix_type full
_refine_ls_number_parameters 177
_refine_ls_number_reflns 2511
_refine_ls_number_restraints 1
_refine_ls_restrained_S_all 1.083
_refine_ls_R_factor_all 0.0482
_refine_ls_R_factor_gt 0.0399
_refine_ls_shift/su_max_lt 0.001
_refine_ls_shift/su_mean <0.001
_refine_ls_structure_factor_coef Fsqd
_refine_ls_weighting_details 'calc w=1/[\s^2^(Fo^2^)+(0.0469P)^2^+0.1351P] where P=(Fo^2^+2Fc^2^)/3'
_refine_ls_weighting_scheme calc
_refine_ls_wR_factor_gt 0.0872
_refine_ls_wR_factor_ref 0.0904
_reflns_number_gt 2212
_reflns_number_total 2511
_reflns_threshold_expression I>2\s(I)
_cod_data_source_file gw2041.cif
_cod_data_source_block I
_cod_original_sg_symbol_Hall 'P 2c -2n '
_cod_database_code 2218410
_cod_database_fobs_code 2218410

loop_
_symmetry_equiv_pos_as_xyz
'x, y, z'
'-x, -y, z+1/2'
'-x+1/2, y+1/2, z+1/2'
'x+1/2, -y+1/2, z'

loop_
_atom_site_type_symbol
_atom_site_label
_atom_site_fract_x
_atom_site_fract_y
_atom_site_fract_z
_atom_site_U_iso_or_equiv
_atom_site_adp_type
_atom_site_calc_flag
_atom_site_refinement_flags
_atom_site_occupancy
C C1 0.76496(19) 0.41201(15) 0.2036(3) 0.0359(5) Uani d . 1
C C2 0.8126(2) 0.40438(19) 0.0347(4) 0.0543(7) Uani d . 1
C C3 0.9305(2) 0.4061(2) 0.0477(5) 0.0651(9) Uani d . 1
H H3 0.9768 0.4008 -0.0543 0.078 Uiso calc R 1
C C4 0.9688(2) 0.41604(19) 0.2179(5) 0.0622(8) Uani d . 1
H H4 1.0438 0.4198 0.2479 0.075 Uiso calc R 1
C C5 0.7496(4) 0.3958(3) -0.1384(4) 0.1026(14) Uani d . 1
H H5A 0.6863 0.4356 -0.1349 0.103 Uiso calc R 1
H H5B 0.7249 0.3340 -0.1529 0.103 Uiso calc R 1
H H5C 0.7964 0.4122 -0.2401 0.103 Uiso calc R 1
C C6 0.64389(18) 0.41050(16) 0.2458(3) 0.0369(5) Uani d . 1
C C7 0.6216(2) 0.54462(18) 0.4463(4) 0.0608(7) Uani d . 1
H H7A 0.6049 0.5621 0.5707 0.061 Uiso calc R 1
H H7B 0.5670 0.5701 0.3648 0.061 Uiso calc R 1
H H7C 0.6939 0.5668 0.4133 0.061 Uiso calc R 1
C C8 0.5012(2) 0.32778(16) 0.4027(4) 0.0477(6) Uani d . 1
C C9 0.5415(2) 0.26963(18) 0.5620(4) 0.0523(6) Uani d . 1
C C10 0.6628(2) 0.24093(17) 0.3249(4) 0.0482(7) Uani d . 1
C C11 0.5881(2) 0.31489(17) 0.2531(4) 0.0441(5) Uani d . 1
C C12 0.6924(3) 0.1569(2) 0.6175(6) 0.0829(10) Uani d . 1
H H12A 0.6583 0.1543 0.7369 0.083 Uiso calc R 1
H H12B 0.7685 0.1756 0.6301 0.083 Uiso calc R 1
H H12C 0.6895 0.0978 0.5611 0.083 Uiso calc R 1
N N1 0.61980(15) 0.44503(14) 0.4315(3) 0.0409(5) Uani d . 1
N N2 0.63330(18) 0.22216(14) 0.5031(4) 0.0546(6) Uani d . 1
O O1 0.50134(14) 0.42160(11) 0.4512(3) 0.0543(5) Uani d . 1
O O2 0.5015(2) 0.26507(16) 0.7130(3) 0.0813(7) Uani d . 1
O O3 0.73562(16) 0.20182(14) 0.2435(4) 0.0697(6) Uani d . 1
S S1 0.86334(5) 0.42104(5) 0.37501(8) 0.05480(19) Uani d . 1
H H6 0.6036(19) 0.4459(14) 0.160(3) 0.028(5) Uiso d . 1
H H8 0.432(2) 0.3135(15) 0.374(4) 0.045(6) Uiso d . 1
H H11 0.561(2) 0.2974(15) 0.130(4) 0.037(6) Uiso d . 1

loop_
_atom_site_aniso_label
_atom_site_aniso_U_11
_atom_site_aniso_U_22
_atom_site_aniso_U_33
_atom_site_aniso_U_12
_atom_site_aniso_U_13
_atom_site_aniso_U_23
C1 0.0367(12) 0.0340(11) 0.0370(11) -0.0006(9) 0.0001(9) 0.0022(9)
C2 0.0608(16) 0.0580(16) 0.0442(15) -0.0081(13) 0.0116(13) -0.0019(12)
C3 0.0514(16) 0.0625(18) 0.082(2) -0.0035(14) 0.0339(17) -0.0026(16)
C4 0.0357(14) 0.0555(17) 0.096(2) 0.0034(12) 0.0073(14) 0.0085(17)
C5 0.109(3) 0.151(4) 0.0478(17) -0.020(3) 0.011(2) -0.020(2)
C6 0.0326(11) 0.0403(12) 0.0378(11) 0.0036(10) -0.0012(10) 0.0071(10)
C7 0.0629(17) 0.0447(14) 0.0747(18) 0.0046(13) 0.0221(14) -0.0023(13)
C8 0.0284(11) 0.0511(15) 0.0634(18) -0.0013(10) 0.0011(12) 0.0058(12)
C9 0.0459(13) 0.0448(14) 0.0664(17) -0.0075(12) 0.0057(13) 0.0077(12)
C10 0.0356(12) 0.0355(13) 0.0735(18) -0.0046(10) -0.0001(11) -0.0017(11)
C11 0.0344(11) 0.0462(14) 0.0517(15) -0.0007(10) -0.0063(11) -0.0006(11)
C12 0.082(2) 0.061(2) 0.106(3) 0.0089(17) -0.010(2) 0.036(2)
N1 0.0343(10) 0.0412(10) 0.0472(11) 0.0010(8) 0.0110(8) 0.0021(8)
N2 0.0481(13) 0.0400(11) 0.0758(16) -0.0013(9) -0.0049(11) 0.0138(11)
O1 0.0368(9) 0.0461(9) 0.0800(12) 0.0083(7) 0.0194(8) 0.0056(9)
O2 0.0908(17) 0.0780(15) 0.0750(14) 0.0003(13) 0.0242(13) 0.0235(13)
O3 0.0463(11) 0.0520(11) 0.1108(16) 0.0067(9) 0.0152(12) -0.0069(11)
S1 0.0411(3) 0.0754(4) 0.0479(3) -0.0001(3) -0.0090(3) 0.0068(4)

loop_
_atom_type_symbol
_atom_type_description
_atom_type_scat_dispersion_real
_atom_type_scat_dispersion_imag
_atom_type_scat_source
C C 0.0033 0.0016 'International Tables Vol C Tables 4.2.6.8 and 6.1.1.4'
H H 0.0000 0.0000 'International Tables Vol C Tables 4.2.6.8 and 6.1.1.4'
N N 0.0061 0.0033 'International Tables Vol C Tables 4.2.6.8 and 6.1.1.4'
O O 0.0106 0.0060 'International Tables Vol C Tables 4.2.6.8 and 6.1.1.4'
S S 0.1246 0.1234 'International Tables Vol C Tables 4.2.6.8 and 6.1.1.4'

loop_
_geom_angle_atom_site_label_1
_geom_angle_atom_site_label_2
_geom_angle_atom_site_label_3
_geom_angle
C2 C1 C6 126.7(2)
C2 C1 S1 111.65(19)
C6 C1 S1 121.65(16)
C1 C2 C3 111.1(2)
C1 C2 C5 124.1(3)
C3 C2 C5 124.8(3)
C4 C3 C2 114.2(3)
C4 C3 H3 122.9
C2 C3 H3 122.9
C3 C4 S1 111.6(2)
C3 C4 H4 124.2
S1 C4 H4 124.2
C2 C5 H5A 109.5
C2 C5 H5B 109.5
H5A C5 H5B 109.5
C2 C5 H5C 109.5
H5A C5 H5C 109.5
H5B C5 H5C 109.5
N1 C6 C1 112.12(19)
N1 C6 C11 101.21(19)
C1 C6 C11 116.27(19)
N1 C6 H6 108.4(13)
C1 C6 H6 110.9(14)
C11 C6 H6 107.2(13)
N1 C7 H7A 109.5
N1 C7 H7B 109.5
H7A C7 H7B 109.5
N1 C7 H7C 109.5
H7A C7 H7C 109.5
H7B C7 H7C 109.5
O1 C8 C9 110.8(2)
O1 C8 C11 107.29(19)
C9 C8 C11 104.8(2)
O1 C8 H8 106.9(15)
C9 C8 H8 110.5(17)
C11 C8 H8 116.6(19)
O2 C9 N2 125.4(3)
O2 C9 C8 126.9(3)
N2 C9 C8 107.8(2)
O3 C10 N2 123.9(3)
O3 C10 C11 127.6(3)
N2 C10 C11 108.5(2)
C10 C11 C8 104.7(2)
C10 C11 C6 113.9(2)
C8 C11 C6 102.1(2)
C10 C11 H11 108.9(14)
C8 C11 H11 117.1(15)
C6 C11 H11 110.3(14)
N2 C12 H12A 109.5
N2 C12 H12B 109.5
H12A C12 H12B 109.5
N2 C12 H12C 109.5
H12A C12 H12C 109.5
H12B C12 H12C 109.5
C7 N1 C6 114.11(19)
C7 N1 O1 103.87(18)
C6 N1 O1 101.51(17)
C10 N2 C9 113.6(2)
C10 N2 C12 123.1(3)
C9 N2 C12 123.3(3)
C8 O1 N1 101.71(16)
C4 S1 C1 91.40(14)

loop_
_geom_bond_atom_site_label_1
_geom_bond_atom_site_label_2
_geom_bond_distance
C1 C2 1.358(3)
C1 C6 1.489(3)
C1 S1 1.723(2)
C2 C3 1.422(4)
C2 C5 1.474(4)
C3 C4 1.328(5)
C3 H3 0.9300
C4 S1 1.708(3)
C4 H4 0.9300
C5 H5A 0.9600
C5 H5B 0.9600
C5 H5C 0.9600
C6 N1 1.470(3)
C6 C11 1.556(3)
C6 H6 0.95(2)
C7 N1 1.466(3)
C7 H7A 0.9600
C7 H7B 0.9600
C7 H7C 0.9600
C8 O1 1.421(3)
C8 C9 1.517(4)
C8 C11 1.519(4)
C8 H8 0.88(3)
C9 O2 1.200(3)
C9 N2 1.374(4)
C10 O3 1.202(3)
C10 N2 1.371(4)
C10 C11 1.503(4)
C11 H11 0.99(3)
C12 N2 1.454(4)
C12 H12A 0.9600
C12 H12B 0.9600
C12 H12C 0.9600
N1 O1 1.473(2)

loop_
_geom_hbond_atom_site_label_D
_geom_hbond_atom_site_label_H
_geom_hbond_atom_site_label_A
_geom_hbond_site_symmetry_A
_geom_hbond_distance_DH
_geom_hbond_distance_HA
_geom_hbond_distance_DA
_geom_hbond_angle_DHA
C7 H7C S1 . 0.96 2.97 3.467(3) 113.7
C5 H5C S1 1_554 0.96 2.91 3.808(3) 156.0
C8 H8 O3 4_455 0.88(2) 2.56(2) 3.426(3) 168(2)
C12 H12C Cg1 3_555 0.96 2.94 3.693(3) 136.69

loop_
_geom_torsion_atom_site_label_1
_geom_torsion_atom_site_label_2
_geom_torsion_atom_site_label_3
_geom_torsion_atom_site_label_4
_geom_torsion
C6 C1 C2 C3 -178.3(2)
S1 C1 C2 C3 -0.1(3)
C6 C1 C2 C5 1.9(5)
S1 C1 C2 C5 -179.9(3)
C1 C2 C3 C4 -1.0(4)
C5 C2 C3 C4 178.8(3)
C2 C3 C4 S1 1.5(4)
C2 C1 C6 N1 -164.3(2)
S1 C1 C6 N1 17.6(3)
C2 C1 C6 C11 79.9(3)
S1 C1 C6 C11 -98.2(2)
O1 C8 C9 O2 59.0(4)
C11 C8 C9 O2 174.4(3)
O1 C8 C9 N2 -121.1(2)
C11 C8 C9 N2 -5.6(3)
O3 C10 C11 C8 171.1(2)
N2 C10 C11 C8 -7.5(3)
O3 C10 C11 C6 -78.2(3)
N2 C10 C11 C6 103.1(2)
O1 C8 C11 C10 125.6(2)
C9 C8 C11 C10 7.7(3)
O1 C8 C11 C6 6.7(2)
C9 C8 C11 C6 -111.2(2)
N1 C6 C11 C10 -88.1(2)
C1 C6 C11 C10 33.7(3)
N1 C6 C11 C8 24.1(2)
C1 C6 C11 C8 145.9(2)
C1 C6 N1 C7 78.5(3)
C11 C6 N1 C7 -156.9(2)
C1 C6 N1 O1 -170.41(17)
C11 C6 N1 O1 -45.82(19)
O3 C10 N2 C9 -174.5(3)
C11 C10 N2 C9 4.2(3)
O3 C10 N2 C12 4.5(4)
C11 C10 N2 C12 -176.8(3)
O2 C9 N2 C10 -179.0(3)
C8 C9 N2 C10 1.0(3)
O2 C9 N2 C12 2.0(5)
C8 C9 N2 C12 -177.9(3)
C9 C8 O1 N1 78.9(2)
C11 C8 O1 N1 -34.9(2)
C7 N1 O1 C8 169.8(2)
C6 N1 O1 C8 51.1(2)
C3 C4 S1 C1 -1.3(2)
C2 C1 S1 C4 0.8(2)
C6 C1 S1 C4 179.1(2)
